data_2237959
loop_
_publ_author_name
'Rajadurai, Raj'
'Padmanabhan, Ramar'
'Meenakshi Sundaram, Soma Sundaram'
'Ananthan, Sarkkarai'

_publ_section_title
;
 3,3'-{[(Biphenyl-2,2'-diyl)bis(methylene)]bis(oxy)}bis[<i>N</i>-(4-chlorophenyl)benzamide]
;
_journal_coeditor_code LX2280
_journal_issue 6
_journal_name_full 'Acta Crystallographica Section E'
_journal_page_first o914
_journal_page_last o915
_journal_paper_doi 10.1107/S160053681301009X
_journal_volume 69
_journal_year 2013
_chemical_formula_iupac 'C40 H30 Cl2 N2 O4'
_chemical_formula_moiety 'C40 H30 Cl2 N2 O4'
_chemical_formula_sum 'C40 H30 Cl2 N2 O4'
_chemical_formula_weight 673.56
_chemical_name_systematic 3,3'-{[(Biphenyl-2,2'-diyl)bis(methylene)]bis(oxy)}bis[<i>N</i>-(4-chlorophenyl)benzamide]
_space_group_IT_number 2
_symmetry_cell_setting triclinic
_symmetry_space_group_name_Hall '-P 1'
_symmetry_space_group_name_H-M 'P -1'
_atom_sites_solution_hydrogens difmap
_atom_sites_solution_primary direct
_atom_sites_solution_secondary difmap
_audit_creation_method SHELXL-97
_cell_angle_alpha 75.944(2)
_cell_angle_beta 86.1630(10)
_cell_angle_gamma 69.368(3)
_cell_formula_units_Z 2
_cell_length_a 9.4761(2)
_cell_length_b 11.9967(3)
_cell_length_c 15.9238(4)
_cell_measurement_reflns_used 8220
_cell_measurement_temperature 296(2)
_cell_measurement_theta_max 24.73
_cell_measurement_theta_min 2.30
_cell_volume 1643.07(8)
_computing_cell_refinement '<i>SAINT</i> (Bruker, 2004)'
_computing_data_collection '<i>APEX2</i> (Bruker, 2004)'
_computing_data_reduction '<i>SAINT</i> (Bruker, 2004)'
_computing_molecular_graphics '<i>ORTEP-3</i> (Farrugia, 2012) and <i>DIAMOND</i> (Brandenburg, 1998)'
_computing_publication_material '<i>PLATON</i> (Spek, 2009)'
_computing_structure_refinement '<i>SHELXL97</i> (Sheldrick, 2008)'
_computing_structure_solution '<i>SIR92</i> (Altomare <i>et al.</i>, 1993)'
_diffrn_ambient_temperature 296(2)
_diffrn_measured_fraction_theta_full 0.996
_diffrn_measured_fraction_theta_max 0.996
_diffrn_measurement_device_type 'Bruker Kappa APEXII CCD'
_diffrn_measurement_method '\w and \f scan'
_diffrn_radiation_monochromator graphite
_diffrn_radiation_source 'fine-focus sealed tube'
_diffrn_radiation_type MoK\a
_diffrn_radiation_wavelength 0.71073
_diffrn_reflns_av_R_equivalents 0.0318
_diffrn_reflns_av_sigmaI/netI 0.0279
_diffrn_reflns_limit_h_max 11
_diffrn_reflns_limit_h_min -11
_diffrn_reflns_limit_k_max 15
_diffrn_reflns_limit_k_min -15
_diffrn_reflns_limit_l_max 20
_diffrn_reflns_limit_l_min -20
_diffrn_reflns_number 33102
_diffrn_reflns_theta_full 26.72
_diffrn_reflns_theta_max 26.72
_diffrn_reflns_theta_min 2.40
_exptl_absorpt_coefficient_mu 0.244
_exptl_absorpt_correction_T_max 0.9528
_exptl_absorpt_correction_T_min 0.8904
_exptl_absorpt_correction_type multi-scan
_exptl_absorpt_process_details '(SADABS; Bruker, 2004)'
_exptl_crystal_colour colourless
_exptl_crystal_density_diffrn 1.361
_exptl_crystal_density_method 'not measured'
_exptl_crystal_description block
_exptl_crystal_F_000 700
_exptl_crystal_size_max 0.30
_exptl_crystal_size_mid 0.25
_exptl_crystal_size_min 0.20
_refine_diff_density_max 0.157
_refine_diff_density_min -0.189
_refine_ls_extinction_method none
_refine_ls_goodness_of_fit_ref 1.016
_refine_ls_hydrogen_treatment mixed
_refine_ls_matrix_type full
_refine_ls_number_parameters 551
_refine_ls_number_reflns 6937
_refine_ls_number_restraints 268
_refine_ls_restrained_S_all 1.018
_refine_ls_R_factor_all 0.0665
_refine_ls_R_factor_gt 0.0394
_refine_ls_shift/su_max 0.001
_refine_ls_shift/su_mean 0.000
_refine_ls_structure_factor_coef Fsqd
_refine_ls_weighting_details 'calc w=1/[\s^2^(Fo^2^)+(0.0393P)^2^+0.3325P] where P=(Fo^2^+2Fc^2^)/3'
_refine_ls_weighting_scheme calc
_refine_ls_wR_factor_gt 0.0873
_refine_ls_wR_factor_ref 0.1011
_reflns_number_gt 4799
_reflns_number_total 6937
_reflns_threshold_expression I>2\s(I)
_cod_data_source_file lx2280.cif
_cod_data_source_block I
_cod_original_cell_volume 1643.07(7)
_cod_original_sg_symbol_H-M P-1
_cod_database_code 2237959
_cod_database_fobs_code 2237959

loop_
_symmetry_equiv_pos_as_xyz
'x, y, z'
'-x, -y, -z'

loop_
_atom_site_type_symbol
_atom_site_label
_atom_site_fract_x
_atom_site_fract_y
_atom_site_fract_z
_atom_site_U_iso_or_equiv
_atom_site_adp_type
_atom_site_calc_flag
_atom_site_refinement_flags
_atom_site_occupancy
_atom_site_symmetry_multiplicity
_atom_site_disorder_assembly
_atom_site_disorder_group
C C1A 0.4646(8) 1.2020(6) 0.0018(4) 0.0597(14) Uani d PDU 0.666(15) 2 A 1
C C2A 0.5814(11) 1.0932(7) 0.0296(6) 0.0580(13) Uani d PDU 0.666(15) 2 A 1
H H2A 0.6728 1.0771 0.0012 0.070 Uiso calc PR 0.666(15) 1 A 1
C C3A 0.5602(7) 1.0088(9) 0.1004(7) 0.0507(14) Uani d PDU 0.666(15) 2 A 1
H H3A 0.6365 0.9333 0.1182 0.061 Uiso calc PR 0.666(15) 1 A 1
C C4A 0.42764(16) 1.03464(14) 0.14526(10) 0.0473(4) Uani d PDU 0.666(15) 2 A 1
C C5A 0.3087(7) 1.1403(5) 0.1137(6) 0.0565(18) Uani d PDU 0.666(15) 2 A 1
H H5A 0.2151 1.1541 0.1397 0.068 Uiso calc PR 0.666(15) 1 A 1
C C6A 0.3294(8) 1.2254(7) 0.0436(5) 0.0673(18) Uani d PDU 0.666(15) 2 A 1
H H6A 0.2513 1.2994 0.0242 0.081 Uiso calc PR 0.666(15) 1 A 1
Cl Cl1A 0.4763(3) 1.3093(2) -0.09101(16) 0.0976(9) Uani d PDU 0.666(15) 2 A 1
C C1B 0.456(2) 1.2258(13) 0.0167(10) 0.080(5) Uani d PDU 0.334(15) 2 A 2
C C2B 0.575(2) 1.1172(15) 0.0392(14) 0.074(5) Uani d PDU 0.334(15) 2 A 2
H H2B 0.6632 1.1063 0.0081 0.088 Uiso calc PR 0.334(15) 1 A 2
C C3B 0.5650(13) 1.0243(18) 0.1071(15) 0.063(5) Uani d PDU 0.334(15) 2 A 2
H H3B 0.6498 0.9556 0.1269 0.076 Uiso calc PR 0.334(15) 1 A 2
C C4B 0.42764(16) 1.03464(14) 0.14526(10) 0.0473(4) Uani d PDU 0.334(15) 2 A 2
C C5B 0.3174(17) 1.1487(9) 0.1283(14) 0.062(4) Uani d PDU 0.334(15) 2 A 2
H H5B 0.2326 1.1613 0.1628 0.074 Uiso calc PR 0.334(15) 1 A 2
C C6B 0.3255(19) 1.2451(18) 0.0633(11) 0.076(4) Uani d PDU 0.334(15) 2 A 2
H H6B 0.2466 1.3200 0.0514 0.091 Uiso calc PR 0.334(15) 1 A 2
Cl Cl1B 0.4951(8) 1.3346(11) -0.0657(11) 0.179(3) Uani d PDU 0.334(15) 2 A 2
N N1 0.40095(14) 0.94586(12) 0.21457(9) 0.0492(3) Uani d D 1 2 A 2
O O1 0.63544(12) 0.85255(11) 0.27605(8) 0.0621(3) Uani d . 1 2 A 2
O O2 0.17930(12) 0.62038(10) 0.34893(7) 0.0500(3) Uani d . 1 2 A 2
C C7 0.50297(16) 0.86138(14) 0.27347(11) 0.0449(4) Uani d . 1 2 A 2
C C8 0.44242(15) 0.77927(13) 0.33911(10) 0.0411(3) Uani d . 1 2 A 2
C C9 0.49327(16) 0.74659(14) 0.42458(11) 0.0459(4) Uani d . 1 2 A 2
H H9 0.5658 0.7742 0.4400 0.055 Uiso calc R 1 2 A 2
C C10 0.43533(18) 0.67316(15) 0.48594(11) 0.0481(4) Uani d . 1 2 A 2
H H10 0.4675 0.6529 0.5434 0.058 Uiso calc R 1 2 A 2
C C11 0.32978(17) 0.62866(14) 0.46393(10) 0.0457(4) Uani d . 1 2 A 2
H H11 0.2915 0.5789 0.5061 0.055 Uiso calc R 1 2 A 2
C C12 0.28221(16) 0.65902(13) 0.37867(10) 0.0405(3) Uani d . 1 2 A 2
C C13 0.33769(16) 0.73458(13) 0.31635(10) 0.0415(3) Uani d . 1 2 A 2
H H13 0.3047 0.7554 0.2591 0.050 Uiso calc R 1 2 A 2
C C14 0.13562(18) 0.52786(14) 0.40782(10) 0.0466(4) Uani d . 1 2 A 2
H H14A 0.0823 0.5596 0.4559 0.056 Uiso calc R 1 2 A 2
H H14B 0.2243 0.4577 0.4307 0.056 Uiso calc R 1 2 A 2
C C15 0.03557(16) 0.49016(13) 0.36031(9) 0.0401(3) Uani d . 1 2 A 2
C C16 -0.11978(17) 0.54367(14) 0.36437(10) 0.0458(4) Uani d . 1 2 A 2
H H16 -0.1597 0.6033 0.3959 0.055 Uiso calc R 1 2 A 2
C C17 -0.21617(17) 0.51056(15) 0.32282(11) 0.0504(4) Uani d . 1 2 A 2
H H17 -0.3200 0.5477 0.3262 0.061 Uiso calc R 1 2 A 2
C C18 -0.15817(18) 0.42247(16) 0.27652(12) 0.0532(4) Uani d . 1 2 A 2
H H18 -0.2225 0.3988 0.2489 0.064 Uiso calc R 1 2 A 2
C C19 -0.00360(17) 0.36890(15) 0.27094(11) 0.0495(4) Uani d . 1 2 A 2
H H19 0.0349 0.3097 0.2389 0.059 Uiso calc R 1 1 A 2
C C20 0.09528(16) 0.40154(13) 0.31206(10) 0.0405(3) Uani d . 1 2 A 2
C C21 0.26020(16) 0.34897(14) 0.29640(10) 0.0420(4) Uani d . 1 2 A 2
C C22 0.32557(18) 0.42457(16) 0.24000(12) 0.0558(4) Uani d . 1 2 A 2
H H22 0.2687 0.5068 0.2191 0.067 Uiso calc R 1 2 A 2
C C23 0.47267(19) 0.38018(19) 0.21453(13) 0.0675(5) Uani d . 1 2 A 2
H H23 0.5134 0.4317 0.1757 0.081 Uiso calc R 1 2 A 2
C C24 0.55876(19) 0.25992(19) 0.24657(13) 0.0667(5) Uani d . 1 2 A 2
H H24 0.6580 0.2294 0.2294 0.080 Uiso calc R 1 2 A 2
C C25 0.49781(18) 0.18469(17) 0.30407(12) 0.0563(4) Uani d . 1 2 A 2
H H25 0.5578 0.1037 0.3268 0.068 Uiso calc R 1 2 A 2
C C26 0.34869(17) 0.22633(14) 0.32927(10) 0.0432(4) Uani d . 1 2 A 2
C C27 0.28819(19) 0.13376(15) 0.38488(10) 0.0487(4) Uani d . 1 2 A 2
H H27A 0.2044 0.1309 0.3547 0.058 Uiso calc R 1 2 A 2
H H27B 0.3662 0.0534 0.3948 0.058 Uiso calc R 1 2 A 2
C C28 0.19174(16) 0.07798(13) 0.52451(10) 0.0414(3) Uani d . 1 2 A 2
C C29 0.19905(17) -0.03385(14) 0.51121(11) 0.0480(4) Uani d . 1 2 A 2
H H29 0.2378 -0.0565 0.4602 0.058 Uiso calc R 1 2 A 2
C C30 0.14826(18) -0.11133(15) 0.57439(12) 0.0525(4) Uani d . 1 2 A 2
H H30 0.1539 -0.1867 0.5657 0.063 Uiso calc R 1 2 A 2
C C31 0.08990(17) -0.07942(14) 0.64945(11) 0.0476(4) Uani d . 1 2 A 2
H H31 0.0546 -0.1322 0.6908 0.057 Uiso calc R 1 2 A 2
C C32 0.08323(15) 0.03173(13) 0.66397(10) 0.0406(3) Uani d . 1 2 A 2
C C33 0.13408(16) 0.11027(14) 0.60071(10) 0.0418(3) Uani d . 1 2 A 2
H H33 0.1293 0.1853 0.6097 0.050 Uiso calc R 1 2 A 2
C C34 0.01855(16) 0.06187(14) 0.74681(10) 0.0441(4) Uani d . 1 2 A 2
C C35A 0.02175(17) 0.18781(16) 0.84834(10) 0.0504(4) Uani d PDU 0.471(11) 2 A 3
C C36A 0.0729(12) 0.2814(7) 0.8494(8) 0.0496(17) Uani d PDU 0.471(11) 2 A 3
H H36A 0.1397 0.2992 0.8074 0.059 Uiso calc PR 0.471(11) 1 A 3
C C37A 0.0283(10) 0.3494(9) 0.9108(5) 0.0617(19) Uani d PDU 0.471(11) 2 A 3
H H37A 0.0694 0.4086 0.9127 0.074 Uiso calc PR 0.471(11) 1 A 3
C C38A -0.0781(10) 0.3285(7) 0.9693(5) 0.0662(19) Uani d PDU 0.471(11) 2 A 3
C C39A -0.1328(8) 0.2360(8) 0.9690(5) 0.0677(18) Uani d PDU 0.471(11) 2 A 3
H H39A -0.2001 0.2187 1.0110 0.081 Uiso calc PR 0.471(11) 1 A 3
C C40A -0.0877(8) 0.1692(8) 0.9063(4) 0.0695(19) Uani d PDU 0.471(11) 2 A 3
H H40A -0.1310 0.1118 0.9031 0.083 Uiso calc PR 0.471(11) 1 A 3
Cl Cl2A -0.1473(8) 0.4066(5) 1.0500(4) 0.1195(14) Uani d PDU 0.471(11) 2 A 3
C C35B 0.02175(17) 0.18781(16) 0.84834(10) 0.0504(4) Uani d PDU 0.529(11) 2 A 4
C C36B 0.0312(12) 0.2991(6) 0.8493(7) 0.066(3) Uani d PDU 0.529(11) 2 A 4
H H36B 0.0726 0.3399 0.8027 0.079 Uiso calc PR 0.529(11) 1 A 4
C C37B -0.0201(11) 0.3507(8) 0.9187(5) 0.071(2) Uani d PDU 0.529(11) 2 A 4
H H37B -0.0200 0.4285 0.9176 0.085 Uiso calc PR 0.529(11) 1 A 4
C C38B -0.0716(8) 0.2859(8) 0.9897(4) 0.0669(19) Uani d PDU 0.529(11) 2 A 4
C C39B -0.0711(9) 0.1694(9) 0.9937(4) 0.0815(19) Uani d PDU 0.529(11) 2 A 4
H H39B -0.1017 0.1248 1.0432 0.098 Uiso calc PR 0.529(11) 1 A 4
C C40B -0.0239(9) 0.1210(6) 0.9220(2) 0.0703(16) Uani d PDU 0.529(11) 2 A 4
H H40B -0.0228 0.0429 0.9231 0.084 Uiso calc PR 0.529(11) 1 A 4
Cl Cl2B -0.1290(5) 0.3534(9) 1.0766(3) 0.1340(18) Uani d PDU 0.529(11) 2 A 4
N N2 0.07391(14) 0.13319(13) 0.77786(9) 0.0485(3) Uani d D 1 2 . .
O O3 0.23884(13) 0.16234(10) 0.46603(7) 0.0513(3) Uani d . 1 2 . .
O O4 -0.07818(12) 0.02208(11) 0.78374(8) 0.0576(3) Uani d . 1 2 . .
H H1 0.3037(11) 0.9519(14) 0.2221(10) 0.052(5) Uiso d D 1 2 B 2
H H2 0.1523(15) 0.1504(15) 0.7493(10) 0.063(5) Uiso d D 1 2 . .

loop_
_atom_site_aniso_label
_atom_site_aniso_U_11
_atom_site_aniso_U_22
_atom_site_aniso_U_33
_atom_site_aniso_U_12
_atom_site_aniso_U_13
_atom_site_aniso_U_23
C1A 0.074(3) 0.056(2) 0.049(2) -0.031(2) 0.0084(18) -0.004(2)
C2A 0.059(2) 0.066(3) 0.056(2) -0.031(2) 0.0106(19) -0.014(2)
C3A 0.046(2) 0.053(2) 0.056(3) -0.0224(19) 0.008(2) -0.010(2)
C4A 0.0425(8) 0.0504(9) 0.0529(10) -0.0227(7) 0.0020(7) -0.0097(8)
C5A 0.043(2) 0.062(3) 0.056(4) -0.0161(19) 0.0025(19) -0.003(2)
C6A 0.071(2) 0.055(3) 0.060(3) -0.012(2) 0.005(2) -0.001(2)
Cl1A 0.1158(14) 0.0887(11) 0.0705(11) -0.0396(10) 0.0182(9) 0.0157(8)
C1B 0.087(6) 0.069(6) 0.079(7) -0.035(4) -0.001(5) 0.003(5)
C2B 0.059(5) 0.085(7) 0.079(8) -0.041(5) 0.019(5) -0.004(5)
C3B 0.045(4) 0.072(7) 0.073(7) -0.029(4) -0.005(4) -0.002(5)
C4B 0.0425(8) 0.0504(9) 0.0529(10) -0.0227(7) 0.0020(7) -0.0097(8)
C5B 0.069(6) 0.059(5) 0.057(6) -0.021(4) 0.001(4) -0.016(4)
C6B 0.076(5) 0.067(6) 0.074(7) -0.011(4) -0.007(4) -0.016(5)
Cl1B 0.192(4) 0.156(4) 0.163(6) -0.104(4) -0.034(4) 0.087(4)
N1 0.0342(7) 0.0530(8) 0.0594(9) -0.0211(6) 0.0044(6) -0.0032(7)
O1 0.0378(6) 0.0767(9) 0.0713(8) -0.0284(6) 0.0008(5) -0.0034(7)
O2 0.0601(7) 0.0526(7) 0.0451(6) -0.0355(6) -0.0043(5) -0.0005(5)
C7 0.0351(8) 0.0478(9) 0.0558(10) -0.0185(7) 0.0075(7) -0.0146(8)
C8 0.0329(7) 0.0387(8) 0.0513(9) -0.0116(6) 0.0059(6) -0.0123(7)
C9 0.0375(8) 0.0451(9) 0.0567(10) -0.0134(7) -0.0015(7) -0.0159(8)
C10 0.0503(9) 0.0474(9) 0.0446(9) -0.0133(8) -0.0041(7) -0.0111(7)
C11 0.0517(9) 0.0412(9) 0.0438(9) -0.0186(7) 0.0028(7) -0.0057(7)
C12 0.0404(8) 0.0373(8) 0.0453(9) -0.0156(7) 0.0014(7) -0.0096(7)
C13 0.0399(8) 0.0428(9) 0.0427(9) -0.0159(7) 0.0028(6) -0.0100(7)
C14 0.0551(9) 0.0445(9) 0.0432(9) -0.0262(8) 0.0023(7) -0.0028(7)
C15 0.0454(8) 0.0376(8) 0.0378(8) -0.0209(7) 0.0026(6) -0.0005(7)
C16 0.0480(9) 0.0412(9) 0.0455(9) -0.0160(7) 0.0088(7) -0.0065(7)
C17 0.0367(8) 0.0512(10) 0.0581(10) -0.0154(7) 0.0037(7) -0.0040(8)
C18 0.0429(9) 0.0574(11) 0.0647(11) -0.0241(8) -0.0018(8) -0.0132(9)
C19 0.0451(9) 0.0481(9) 0.0608(11) -0.0192(7) 0.0032(8) -0.0186(8)
C20 0.0398(8) 0.0382(8) 0.0428(8) -0.0175(7) 0.0018(6) -0.0027(7)
C21 0.0373(8) 0.0452(9) 0.0460(9) -0.0183(7) 0.0018(6) -0.0094(7)
C22 0.0447(9) 0.0520(10) 0.0667(12) -0.0202(8) 0.0037(8) -0.0024(9)
C23 0.0473(10) 0.0727(13) 0.0778(13) -0.0291(10) 0.0091(9) 0.0014(11)
C24 0.0367(9) 0.0782(14) 0.0801(14) -0.0196(9) 0.0071(9) -0.0111(11)
C25 0.0426(9) 0.0555(11) 0.0629(11) -0.0100(8) -0.0042(8) -0.0088(9)
C26 0.0434(8) 0.0478(9) 0.0397(8) -0.0178(7) -0.0021(7) -0.0093(7)
C27 0.0538(9) 0.0469(9) 0.0446(9) -0.0168(8) 0.0038(7) -0.0109(7)
C28 0.0392(8) 0.0378(8) 0.0447(9) -0.0134(7) -0.0010(7) -0.0044(7)
C29 0.0498(9) 0.0402(9) 0.0524(10) -0.0128(7) 0.0020(7) -0.0122(8)
C30 0.0552(10) 0.0368(9) 0.0663(12) -0.0172(8) -0.0006(8) -0.0112(8)
C31 0.0414(8) 0.0424(9) 0.0573(10) -0.0181(7) -0.0007(7) -0.0026(8)
C32 0.0303(7) 0.0422(9) 0.0480(9) -0.0133(6) -0.0013(6) -0.0066(7)
C33 0.0403(8) 0.0380(8) 0.0485(9) -0.0150(7) 0.0024(7) -0.0111(7)
C34 0.0314(7) 0.0475(9) 0.0501(9) -0.0147(7) 0.0008(7) -0.0037(7)
C35A 0.0398(8) 0.0713(12) 0.0436(9) -0.0242(8) 0.0049(7) -0.0136(8)
C36A 0.053(4) 0.052(3) 0.042(3) -0.018(3) 0.001(3) -0.009(3)
C37A 0.067(5) 0.071(4) 0.051(3) -0.031(3) 0.004(3) -0.012(3)
C38A 0.082(4) 0.069(4) 0.051(4) -0.032(3) 0.010(3) -0.015(3)
C39A 0.064(3) 0.087(4) 0.068(4) -0.039(3) 0.033(3) -0.038(3)
C40A 0.048(3) 0.107(4) 0.082(3) -0.049(3) 0.033(3) -0.051(3)
Cl2A 0.166(3) 0.135(3) 0.091(2) -0.068(2) 0.039(2) -0.0722(19)
C35B 0.0398(8) 0.0713(12) 0.0436(9) -0.0242(8) 0.0049(7) -0.0136(8)
C36B 0.081(6) 0.058(3) 0.043(3) -0.012(3) 0.001(3) -0.003(2)
C37B 0.077(5) 0.077(3) 0.058(3) -0.019(3) 0.005(3) -0.026(3)
C38B 0.060(3) 0.101(5) 0.048(3) -0.032(4) 0.009(2) -0.029(3)
C39B 0.080(4) 0.123(5) 0.058(3) -0.056(4) 0.023(3) -0.025(3)
C40B 0.062(4) 0.105(4) 0.063(3) -0.049(3) 0.022(2) -0.032(2)
Cl2B 0.1161(14) 0.217(5) 0.083(2) -0.043(3) 0.0195(15) -0.090(3)
N2 0.0418(7) 0.0659(9) 0.0470(8) -0.0310(7) 0.0128(6) -0.0149(7)
O3 0.0683(7) 0.0463(6) 0.0445(6) -0.0270(6) 0.0114(5) -0.0121(5)
O4 0.0440(6) 0.0703(8) 0.0654(8) -0.0330(6) 0.0127(5) -0.0118(6)

loop_
_atom_type_symbol
_atom_type_description
_atom_type_scat_dispersion_real
_atom_type_scat_dispersion_imag
_atom_type_scat_source
C C 0.0033 0.0016 'International Tables Vol C Tables 4.2.6.8 and 6.1.1.4'
H H 0.0000 0.0000 'International Tables Vol C Tables 4.2.6.8 and 6.1.1.4'
N N 0.0061 0.0033 'International Tables Vol C Tables 4.2.6.8 and 6.1.1.4'
O O 0.0106 0.0060 'International Tables Vol C Tables 4.2.6.8 and 6.1.1.4'
Cl Cl 0.1484 0.1585 'International Tables Vol C Tables 4.2.6.8 and 6.1.1.4'

loop_
_geom_angle_atom_site_label_1
_geom_angle_atom_site_label_2
_geom_angle_atom_site_label_3
_geom_angle
C6A C1A C2A 120.6(5)
C6A C1A Cl1A 117.3(5)
C2A C1A Cl1A 121.9(5)
C1A C2A C3A 118.6(8)
C1A C2A H2A 120.7
C3A C2A H2A 120.7
C2A C3A C4A 121.0(8)
C2A C3A H3A 119.5
C4A C3A H3A 119.5
C5A C4A C3A 119.6(5)
C6A C5A C4A 119.4(6)
C6A C5A H5A 120.3
C4A C5A H5A 120.3
C1A C6A C5A 120.4(7)
C1A C6A H6A 119.8
C5A C6A H6A 119.8
C6B C1B C2B 120.4(12)
C6B C1B Cl1B 125.4(11)
C2B C1B Cl1B 113.8(11)
C1B C2B C3B 121.1(16)
C1B C2B H2B 119.5
C3B C2B H2B 119.5
C2B C3B H3B 120.5
C6B C5B H5B 118.2
C1B C6B C5B 116.9(16)
C1B C6B H6B 121.5
C5B C6B H6B 121.5
C7 N1 H1 117.6(10)
C12 O2 C14 117.22(11)
O1 C7 N1 124.04(14)
O1 C7 C8 121.00(15)
N1 C7 C8 114.94(12)
C13 C8 C9 119.87(14)
C13 C8 C7 121.17(14)
C9 C8 C7 118.96(13)
C10 C9 C8 119.32(14)
C10 C9 H9 120.3
C8 C9 H9 120.3
C9 C10 C11 121.23(15)
C9 C10 H10 119.4
C11 C10 H10 119.4
C12 C11 C10 119.25(14)
C12 C11 H11 120.4
C10 C11 H11 120.4
O2 C12 C11 124.68(13)
O2 C12 C13 115.13(13)
C11 C12 C13 120.18(14)
C12 C13 C8 120.12(14)
C12 C13 H13 119.9
C8 C13 H13 119.9
O2 C14 C15 108.62(12)
O2 C14 H14A 110.0
C15 C14 H14A 110.0
O2 C14 H14B 110.0
C15 C14 H14B 110.0
H14A C14 H14B 108.3
C16 C15 C20 119.12(14)
C16 C15 C14 119.48(14)
C20 C15 C14 121.40(13)
C17 C16 C15 121.51(15)
C17 C16 H16 119.2
C15 C16 H16 119.2
C18 C17 C16 119.57(15)
C18 C17 H17 120.2
C16 C17 H17 120.2
C17 C18 C19 119.81(15)
C17 C18 H18 120.1
C19 C18 H18 120.1
C18 C19 C20 121.42(15)
C18 C19 H19 119.3
C20 C19 H19 119.3
C19 C20 C15 118.57(13)
C19 C20 C21 118.54(14)
C15 C20 C21 122.66(13)
C22 C21 C26 118.54(14)
C22 C21 C20 117.49(14)
C26 C21 C20 123.74(13)
C23 C22 C21 121.43(16)
C23 C22 H22 119.3
C21 C22 H22 119.3
C24 C23 C22 119.83(16)
C24 C23 H23 120.1
C22 C23 H23 120.1
C23 C24 C25 119.67(16)
C23 C24 H24 120.2
C25 C24 H24 120.2
C24 C25 C26 121.69(16)
C24 C25 H25 119.2
C26 C25 H25 119.2
C25 C26 C21 118.80(14)
C25 C26 C27 117.51(15)
C21 C26 C27 123.49(14)
O3 C27 C26 111.81(13)
O3 C27 H27A 109.3
C26 C27 H27A 109.3
O3 C27 H27B 109.3
C26 C27 H27B 109.3
H27A C27 H27B 107.9
O3 C28 C33 116.01(13)
O3 C28 C29 124.31(14)
C33 C28 C29 119.68(14)
C30 C29 C28 119.35(15)
C30 C29 H29 120.3
C28 C29 H29 120.3
C31 C30 C29 121.23(15)
C31 C30 H30 119.4
C29 C30 H30 119.4
C30 C31 C32 120.03(14)
C30 C31 H31 120.0
C32 C31 H31 120.0
C31 C32 C33 119.10(15)
C31 C32 C34 117.79(13)
C33 C32 C34 123.10(14)
C28 C33 C32 120.60(14)
C28 C33 H33 119.7
C32 C33 H33 119.7
O4 C34 N2 123.28(15)
O4 C34 C32 121.08(14)
N2 C34 C32 115.63(12)
C36A C35A C40A 118.5(5)
C36A C35A N2 113.6(4)
C40A C35A N2 127.2(2)
C37A C36A C35A 122.0(8)
C37A C36A H36A 119.0
C35A C36A H36A 119.0
C38A C37A C36A 118.9(9)
C38A C37A H37A 120.5
C36A C37A H37A 120.5
C37A C38A C39A 120.2(6)
C37A C38A Cl2A 124.7(6)
C39A C38A Cl2A 115.0(5)
C38A C39A C40A 120.0(5)
C38A C39A H39A 120.0
C40A C39A H39A 120.0
C39A C40A C35A 120.0(4)
C39A C40A H40A 120.0
C35A C40A H40A 120.0
C37B C36B H36B 119.8
C38B C37B C36B 119.2(8)
C38B C37B H37B 120.4
C36B C37B H37B 120.4
C37B C38B C39B 121.8(5)
C37B C38B Cl2B 117.1(5)
C39B C38B Cl2B 121.0(4)
C38B C39B C40B 118.0(4)
C38B C39B H39B 121.0
C40B C39B H39B 121.0
C39B C40B H40B 119.6
C34 N2 C35A 127.85(13)
C34 N2 H2 116.5(11)
C35A N2 H2 115.6(11)
C28 O3 C27 116.35(12)

loop_
_geom_bond_atom_site_label_1
_geom_bond_atom_site_label_2
_geom_bond_distance
C1A C6A 1.373(2)
C1A C2A 1.375(2)
C1A Cl1A 1.735(3)
C2A C3A 1.376(2)
C2A H2A 0.9300
C3A C4A 1.378(2)
C3A H3A 0.9300
C4A C5A 1.3747(19)
C5A C6A 1.3738(19)
C5A H5A 0.9300
C6A H6A 0.9300
C1B C6B 1.373(2)
C1B C2B 1.375(2)
C1B Cl1B 1.735(3)
C2B C3B 1.376(2)
C2B H2B 0.9300
C3B H3B 0.9300
C5B C6B 1.373(2)
C5B H5B 0.9300
C6B H6B 0.9300
N1 C7 1.346(2)
N1 H1 0.901(9)
O1 C7 1.2247(17)
O2 C12 1.3702(17)
O2 C14 1.4314(17)
C7 C8 1.487(2)
C8 C13 1.386(2)
C8 C9 1.391(2)
C9 C10 1.372(2)
C9 H9 0.9300
C10 C11 1.386(2)
C10 H10 0.9300
C11 C12 1.380(2)
C11 H11 0.9300
C12 C13 1.383(2)
C13 H13 0.9300
C14 C15 1.497(2)
C14 H14A 0.9700
C14 H14B 0.9700
C15 C16 1.387(2)
C15 C20 1.398(2)
C16 C17 1.376(2)
C16 H16 0.9300
C17 C18 1.370(2)
C17 H17 0.9300
C18 C19 1.383(2)
C18 H18 0.9300
C19 C20 1.388(2)
C19 H19 0.9300
C20 C21 1.494(2)
C21 C22 1.392(2)
C21 C26 1.399(2)
C22 C23 1.377(2)
C22 H22 0.9300
C23 C24 1.370(3)
C23 H23 0.9300
C24 C25 1.372(2)
C24 H24 0.9300
C25 C26 1.390(2)
C25 H25 0.9300
C26 C27 1.500(2)
C27 O3 1.4239(18)
C27 H27A 0.9700
C27 H27B 0.9700
C28 O3 1.3767(17)
C28 C33 1.383(2)
C28 C29 1.386(2)
C29 C30 1.380(2)
C29 H29 0.9300
C30 C31 1.366(2)
C30 H30 0.9300
C31 C32 1.387(2)
C31 H31 0.9300
C32 C33 1.389(2)
C32 C34 1.488(2)
C33 H33 0.9300
C34 O4 1.2303(17)
C34 N2 1.345(2)
C35A C36A 1.374(2)
C35A C40A 1.383(2)
C35A N2 1.410(2)
C36A C37A 1.374(2)
C36A H36A 0.9300
C37A C38A 1.373(2)
C37A H37A 0.9300
C38A C39A 1.382(2)
C38A Cl2A 1.731(3)
C39A C40A 1.383(2)
C39A H39A 0.9300
C40A H40A 0.9300
C36B C37B 1.374(2)
C36B H36B 0.9300
C37B C38B 1.373(2)
C37B H37B 0.9300
C38B C39B 1.382(2)
C38B Cl2B 1.732(3)
C39B C40B 1.383(2)
C39B H39B 0.9300
C40B H40B 0.9300
N2 H2 0.905(9)

loop_
_geom_hbond_atom_site_label_D
_geom_hbond_atom_site_label_H
_geom_hbond_atom_site_label_A
_geom_hbond_site_symmetry_A
_geom_hbond_distance_DH
_geom_hbond_distance_HA
_geom_hbond_distance_DA
_geom_hbond_angle_DHA
N2 H2 O1 2_666 0.905(9) 2.015(11) 2.8803(16) 159.7(16)
N1 H1 O4 2_566 0.901(9) 2.053(10) 2.9443(16) 170.0(15)

loop_
_geom_torsion_atom_site_label_1
_geom_torsion_atom_site_label_2
_geom_torsion_atom_site_label_3
_geom_torsion_atom_site_label_4
_geom_torsion
C6A C1A C2A C3A -0.4(16)
Cl1A C1A C2A C3A -175.5(9)
C1A C2A C3A C4A -3.1(18)
C2A C3A C4A C5A 7.1(16)
C3A C4A C5A C6A -7.5(13)
C2A C1A C6A C5A -0.1(15)
Cl1A C1A C6A C5A 175.2(8)
C4A C5A C6A C1A 4.1(14)
C6B C1B C2B C3B 2(3)
Cl1B C1B C2B C3B 176(2)
C2B C1B C6B C5B -4(3)
Cl1B C1B C6B C5B -177.7(18)
O1 C7 C8 C13 -141.98(16)
N1 C7 C8 C13 39.9(2)
O1 C7 C8 C9 37.6(2)
N1 C7 C8 C9 -140.53(15)
C13 C8 C9 C10 -2.0(2)
C7 C8 C9 C10 178.49(14)
C8 C9 C10 C11 1.5(2)
C9 C10 C11 C12 -0.1(2)
C14 O2 C12 C11 -9.8(2)
C14 O2 C12 C13 170.86(13)
C10 C11 C12 O2 179.68(14)
C10 C11 C12 C13 -1.0(2)
O2 C12 C13 C8 179.96(13)
C11 C12 C13 C8 0.6(2)
C9 C8 C13 C12 0.9(2)
C7 C8 C13 C12 -179.55(14)
C12 O2 C14 C15 -174.41(13)
O2 C14 C15 C16 -95.68(16)
O2 C14 C15 C20 84.61(17)
C20 C15 C16 C17 0.7(2)
C14 C15 C16 C17 -179.01(14)
C15 C16 C17 C18 0.2(2)
C16 C17 C18 C19 -0.9(2)
C17 C18 C19 C20 0.6(3)
C18 C19 C20 C15 0.3(2)
C18 C19 C20 C21 -174.20(15)
C16 C15 C20 C19 -1.0(2)
C14 C15 C20 C19 178.72(13)
C16 C15 C20 C21 173.33(13)
C14 C15 C20 C21 -7.0(2)
C19 C20 C21 C22 102.90(18)
C15 C20 C21 C22 -71.4(2)
C19 C20 C21 C26 -71.6(2)
C15 C20 C21 C26 114.09(17)
C26 C21 C22 C23 1.9(3)
C20 C21 C22 C23 -172.93(17)
C21 C22 C23 C24 -1.6(3)
C22 C23 C24 C25 -0.2(3)
C23 C24 C25 C26 1.8(3)
C24 C25 C26 C21 -1.5(3)
C24 C25 C26 C27 173.61(16)
C22 C21 C26 C25 -0.3(2)
C20 C21 C26 C25 174.13(15)
C22 C21 C26 C27 -175.11(15)
C20 C21 C26 C27 -0.7(2)
C25 C26 C27 O3 119.95(16)
C21 C26 C27 O3 -65.20(19)
O3 C28 C29 C30 -179.90(14)
C33 C28 C29 C30 0.1(2)
C28 C29 C30 C31 0.5(2)
C29 C30 C31 C32 -1.1(2)
C30 C31 C32 C33 1.1(2)
C30 C31 C32 C34 179.99(14)
O3 C28 C33 C32 179.91(13)
C29 C28 C33 C32 -0.1(2)
C31 C32 C33 C28 -0.5(2)
C34 C32 C33 C28 -179.32(13)
C31 C32 C34 O4 -29.4(2)
C33 C32 C34 O4 149.42(15)
C31 C32 C34 N2 149.94(14)
C33 C32 C34 N2 -31.2(2)
C40A C35A C36A C37A 5.7(13)
N2 C35A C36A C37A 176.8(8)
C35A C36A C37A C38A -4.3(15)
C36A C37A C38A C39A 3.4(13)
C36A C37A C38A Cl2A -179.5(9)
C37A C38A C39A C40A -4.0(12)
Cl2A C38A C39A C40A 178.6(5)
C38A C39A C40A C35A 5.5(9)
C36A C35A C40A C39A -6.2(9)
N2 C35A C40A C39A -176.0(4)
C36B C37B C38B C39B 1.0(12)
C36B C37B C38B Cl2B 177.9(7)
C37B C38B C39B C40B -3.2(9)
Cl2B C38B C39B C40B -180.0(5)
O4 C34 N2 C35A -9.0(3)
C32 C34 N2 C35A 171.68(15)
C36A C35A N2 C34 -162.8(6)
C40A C35A N2 C34 7.4(6)
C33 C28 O3 C27 -175.62(13)
C29 C28 O3 C27 4.4(2)
C26 C27 O3 C28 -175.29(12)
